data_4074025
loop_
_publ_author_name
'Cortes-Llamas, Sara A.'
'Mu\~noz-Hern\'andez, Miguel-\'Angel'

_publ_section_title
;
 Sodium Polypyrazolylaluminates: Synthesis, Characterization, and
 Isolation of a Reaction Intermediate of a Trispyrazolylaluminate
;
_journal_issue 27
_journal_name_full Organometallics
_journal_page_first 6844
_journal_paper_doi 10.1021/om700828b
_journal_volume 26
_journal_year 2007
_chemical_formula_sum 'C38 H68 Al N6 Na O'
_chemical_formula_weight 674.95
_chemical_name_common 'Compound 3'
_chemical_name_systematic
; 
 ? 
;
_space_group_IT_number 61
_symmetry_cell_setting orthorhombic
_symmetry_space_group_name_Hall '-P 2ac 2ab'
_symmetry_space_group_name_H-M 'P b c a'
_atom_sites_solution_hydrogens geom
_atom_sites_solution_primary direct
_atom_sites_solution_secondary difmap
_audit_creation_method SHELXL-97
_cell_angle_alpha 90.00
_cell_angle_beta 90.00
_cell_angle_gamma 90.00
_cell_formula_units_Z 8
_cell_length_a 11.3646(10)
_cell_length_b 20.8314(18)
_cell_length_c 34.466(3)
_cell_measurement_temperature 100(2)
_cell_volume 8159.5(12)
_computing_cell_refinement 'Bruker SMART'
_computing_data_collection 'Bruker SMART'
_computing_data_reduction 'Bruker SHELXTL'
_computing_molecular_graphics 'Bruker SHELXTL'
_computing_publication_material 'Bruker SHELXTL'
_computing_structure_refinement 'SHELXL-97 (Sheldrick, 1997)'
_computing_structure_solution 'SHELXS-97 (Sheldrick, 1990)'
_diffrn_ambient_temperature 100(2)
_diffrn_measured_fraction_theta_full 1.000
_diffrn_measured_fraction_theta_max 1.000
_diffrn_measurement_device_type 'CCD area detector'
_diffrn_measurement_method 'phi and omega scans'
_diffrn_radiation_monochromator graphite
_diffrn_radiation_source 'fine-focus sealed tube'
_diffrn_radiation_type MoK\a
_diffrn_radiation_wavelength 0.71073
_diffrn_reflns_av_R_equivalents 0.0540
_diffrn_reflns_av_sigmaI/netI 0.0405
_diffrn_reflns_limit_h_max 7
_diffrn_reflns_limit_h_min -13
_diffrn_reflns_limit_k_max 24
_diffrn_reflns_limit_k_min -22
_diffrn_reflns_limit_l_max 40
_diffrn_reflns_limit_l_min -40
_diffrn_reflns_number 38993
_diffrn_reflns_theta_full 25.00
_diffrn_reflns_theta_max 25.00
_diffrn_reflns_theta_min 1.96
_exptl_absorpt_coefficient_mu 0.096
_exptl_absorpt_correction_type none
_exptl_crystal_colour colorless
_exptl_crystal_density_diffrn 1.099
_exptl_crystal_density_method 'not measured'
_exptl_crystal_description rectangular
_exptl_crystal_F_000 2960
_exptl_crystal_size_max 0.24
_exptl_crystal_size_mid 0.17
_exptl_crystal_size_min 0.13
_refine_diff_density_max 0.505
_refine_diff_density_min -0.304
_refine_diff_density_rms 0.051
_refine_ls_extinction_method none
_refine_ls_goodness_of_fit_ref 0.946
_refine_ls_hydrogen_treatment mixed
_refine_ls_matrix_type full
_refine_ls_number_parameters 436
_refine_ls_number_reflns 7181
_refine_ls_number_restraints 0
_refine_ls_restrained_S_all 0.946
_refine_ls_R_factor_all 0.0607
_refine_ls_R_factor_gt 0.0463
_refine_ls_shift/su_max 0.001
_refine_ls_shift/su_mean 0.000
_refine_ls_structure_factor_coef Fsqd
_refine_ls_weighting_details 'calc w=1/[\s^2^(Fo^2^)+(0.0694P)^2^+5.8800P] where P=(Fo^2^+2Fc^2^)/3'
_refine_ls_weighting_scheme calc
_refine_ls_wR_factor_gt 0.1148
_refine_ls_wR_factor_ref 0.1249
_reflns_number_gt 5740
_reflns_number_total 7181
_reflns_threshold_expression >2sigma(I)
_cod_data_source_file om700828b-file003.cif
_cod_data_source_block sara33m
_cod_depositor_comments
;
The following automatic conversions were performed:

'_symmetry_cell_setting' value 'Orthorhombic' changed to
'orthorhombic' according to
/home/saulius/struct/CIF-dictionaries/cif_core.dic dictionary named
'cif_core.dic' version 2.4.1 from 2010-06-29.

Automatic conversion script
Id: cif_fix_values 1715 2011-07-08 13:25:40Z adriana 
;
_cod_original_cell_volume 8159.4(12)
_cod_original_sg_symbol_H-M Pbca
_cod_database_code 4074025

loop_
_symmetry_equiv_pos_as_xyz
'x, y, z'
'-x+1/2, -y, z+1/2'
'-x, y+1/2, -z+1/2'
'x+1/2, -y+1/2, -z'
'-x, -y, -z'
'x-1/2, y, -z-1/2'
'x, -y-1/2, z-1/2'
'-x-1/2, y-1/2, z'

loop_
_atom_site_label
_atom_site_type_symbol
_atom_site_fract_x
_atom_site_fract_y
_atom_site_fract_z
_atom_site_U_iso_or_equiv
_atom_site_adp_type
_atom_site_occupancy
_atom_site_symmetry_multiplicity
_atom_site_calc_flag
_atom_site_refinement_flags
Al1 Al 0.42391(5) 0.35702(3) 0.136942(15) 0.01471(14) Uani 1 1 d .
Na1 Na 0.67340(6) 0.29132(3) 0.12060(2) 0.01987(19) Uani 1 1 d .
O1 O 0.80785(12) 0.20842(6) 0.12583(4) 0.0247(3) Uani 1 1 d .
N5 N 0.44251(13) 0.35380(7) 0.08160(4) 0.0152(3) Uani 1 1 d .
N2 N 0.47779(13) 0.27505(7) 0.15618(4) 0.0153(3) Uani 1 1 d .
N6 N 0.52771(13) 0.30942(7) 0.07009(4) 0.0171(3) Uani 1 1 d .
N3 N 0.54551(13) 0.41547(7) 0.15270(4) 0.0157(3) Uani 1 1 d .
N1 N 0.56495(14) 0.28731(7) 0.18394(4) 0.0163(3) Uani 1 1 d .
N4 N 0.64219(13) 0.40685(7) 0.12852(4) 0.0173(3) Uani 1 1 d .
C26 C 0.41032(16) 0.38963(9) 0.05010(5) 0.0163(4) Uani 1 1 d .
C4 C 0.44884(16) 0.21126(9) 0.15802(5) 0.0159(4) Uani 1 1 d .
C2 C 0.58691(16) 0.23211(9) 0.20187(5) 0.0158(4) Uani 1 1 d .
C3 C 0.51587(17) 0.18328(9) 0.18670(5) 0.0182(4) Uani 1 1 d .
H3 H 0.5142 0.1396 0.1946 0.022 Uiso 1 1 calc R
C10 C 0.43648(18) 0.14971(10) 0.09612(6) 0.0228(4) Uani 1 1 d .
H10A H 0.4734 0.1853 0.0821 0.034 Uiso 1 1 calc R
H10B H 0.3839 0.1263 0.0786 0.034 Uiso 1 1 calc R
H10C H 0.4975 0.1206 0.1058 0.034 Uiso 1 1 calc R
C5 C 0.67452(17) 0.22896(9) 0.23499(5) 0.0182(4) Uani 1 1 d .
C24 C 0.54473(17) 0.31846(9) 0.03217(5) 0.0182(4) Uani 1 1 d .
C9 C 0.36513(16) 0.17627(9) 0.13055(5) 0.0177(4) Uani 1 1 d .
C31 C 0.63274(18) 0.28012(9) 0.00814(6) 0.0218(4) Uani 1 1 d .
C27 C 0.32207(17) 0.44469(9) 0.05076(5) 0.0194(4) Uani 1 1 d .
C13 C 0.57693(16) 0.45524(9) 0.18249(5) 0.0166(4) Uani 1 1 d .
C20 C 0.49668(17) 0.47395(9) 0.21598(5) 0.0192(4) Uani 1 1 d .
C1 C 0.26325(17) 0.37341(10) 0.15620(6) 0.0216(4) Uani 1 1 d .
H1A H 0.2357 0.4150 0.1465 0.032 Uiso 1 1 calc R
H1B H 0.2637 0.3740 0.1846 0.032 Uiso 1 1 calc R
H1C H 0.2105 0.3394 0.1471 0.032 Uiso 1 1 calc R
C15 C 0.72987(16) 0.44185(9) 0.14310(5) 0.0172(4) Uani 1 1 d .
C14 C 0.69339(17) 0.47350(9) 0.17675(5) 0.0191(4) Uani 1 1 d .
H14 H 0.7387 0.5017 0.1925 0.023 Uiso 1 1 calc R
C12 C 0.30822(18) 0.11963(9) 0.15214(6) 0.0214(4) Uani 1 1 d .
H12A H 0.2624 0.1359 0.1741 0.032 Uiso 1 1 calc R
H12B H 0.3698 0.0907 0.1616 0.032 Uiso 1 1 calc R
H12C H 0.2562 0.0963 0.1344 0.032 Uiso 1 1 calc R
C35 C 0.93323(18) 0.21049(10) 0.13232(7) 0.0272(5) Uani 1 1 d .
H35A H 0.9513 0.2327 0.1570 0.033 Uiso 1 1 calc R
H35B H 0.9733 0.2334 0.1109 0.033 Uiso 1 1 calc R
C11 C 0.26827(17) 0.21983(9) 0.11480(6) 0.0206(4) Uani 1 1 d .
H11A H 0.2221 0.2371 0.1364 0.031 Uiso 1 1 calc R
H11B H 0.2167 0.1951 0.0976 0.031 Uiso 1 1 calc R
H11C H 0.3038 0.2553 0.1003 0.031 Uiso 1 1 calc R
C25 C 0.47272(17) 0.36809(9) 0.01857(5) 0.0202(4) Uani 1 1 d .
H25 H 0.4680 0.3837 -0.0073 0.024 Uiso 1 1 calc R
C7 C 0.60569(19) 0.23155(10) 0.27332(6) 0.0263(5) Uani 1 1 d .
H7A H 0.5610 0.2717 0.2746 0.039 Uiso 1 1 calc R
H7B H 0.6608 0.2295 0.2952 0.039 Uiso 1 1 calc R
H7C H 0.5513 0.1951 0.2746 0.039 Uiso 1 1 calc R
C38 C 0.77293(19) 0.14246(9) 0.11883(6) 0.0262(5) Uani 1 1 d .
H38A H 0.7155 0.1401 0.0973 0.031 Uiso 1 1 calc R
H38B H 0.7366 0.1237 0.1424 0.031 Uiso 1 1 calc R
C28 C 0.31523(19) 0.47591(10) 0.01034(6) 0.0252(5) Uani 1 1 d .
H28A H 0.2895 0.4439 -0.0087 0.038 Uiso 1 1 calc R
H28B H 0.3930 0.4922 0.0030 0.038 Uiso 1 1 calc R
H28C H 0.2589 0.5115 0.0109 0.038 Uiso 1 1 calc R
C30 C 0.3624(2) 0.49605(10) 0.07960(6) 0.0273(5) Uani 1 1 d .
H30A H 0.3677 0.4773 0.1056 0.041 Uiso 1 1 calc R
H30B H 0.3056 0.5314 0.0798 0.041 Uiso 1 1 calc R
H30C H 0.4398 0.5123 0.0718 0.041 Uiso 1 1 calc R
C29 C 0.19816(18) 0.42055(10) 0.06090(6) 0.0261(5) Uani 1 1 d .
H29A H 0.1742 0.3877 0.0422 0.039 Uiso 1 1 calc R
H29B H 0.1426 0.4565 0.0600 0.039 Uiso 1 1 calc R
H29C H 0.1986 0.4021 0.0871 0.039 Uiso 1 1 calc R
C17 C 0.93757(19) 0.48186(11) 0.14626(6) 0.0304(5) Uani 1 1 d .
H17A H 0.9468 0.4618 0.1718 0.046 Uiso 1 1 calc R
H17B H 0.9094 0.5260 0.1495 0.046 Uiso 1 1 calc R
H17C H 1.0136 0.4823 0.1328 0.046 Uiso 1 1 calc R
C6 C 0.74469(19) 0.16605(9) 0.23305(6) 0.0236(4) Uani 1 1 d .
H6A H 0.7888 0.1644 0.2086 0.035 Uiso 1 1 calc R
H6B H 0.6904 0.1295 0.2344 0.035 Uiso 1 1 calc R
H6C H 0.7997 0.1641 0.2549 0.035 Uiso 1 1 calc R
C23 C 0.45796(19) 0.41409(9) 0.23844(6) 0.0238(4) Uani 1 1 d .
H23A H 0.5276 0.3911 0.2478 0.036 Uiso 1 1 calc R
H23B H 0.4124 0.3860 0.2213 0.036 Uiso 1 1 calc R
H23C H 0.4091 0.4269 0.2606 0.036 Uiso 1 1 calc R
C21 C 0.5634(2) 0.51808(10) 0.24411(6) 0.0287(5) Uani 1 1 d .
H21A H 0.5887 0.5569 0.2304 0.043 Uiso 1 1 calc R
H21B H 0.6324 0.4955 0.2543 0.043 Uiso 1 1 calc R
H21C H 0.5115 0.5300 0.2657 0.043 Uiso 1 1 calc R
C22 C 0.38887(18) 0.51115(9) 0.20108(6) 0.0237(4) Uani 1 1 d .
H22A H 0.4151 0.5494 0.1869 0.035 Uiso 1 1 calc R
H22B H 0.3399 0.5242 0.2231 0.035 Uiso 1 1 calc R
H22C H 0.3429 0.4836 0.1837 0.035 Uiso 1 1 calc R
C8 C 0.76074(19) 0.28555(9) 0.23327(6) 0.0253(5) Uani 1 1 d .
H8A H 0.8049 0.2839 0.2089 0.038 Uiso 1 1 calc R
H8B H 0.8156 0.2829 0.2552 0.038 Uiso 1 1 calc R
H8C H 0.7168 0.3260 0.2347 0.038 Uiso 1 1 calc R
C18 C 0.83469(19) 0.47481(11) 0.08238(6) 0.0305(5) Uani 1 1 d .
H18A H 0.7776 0.4503 0.0671 0.046 Uiso 1 1 calc R
H18B H 0.9108 0.4750 0.0690 0.046 Uiso 1 1 calc R
H18C H 0.8067 0.5190 0.0855 0.046 Uiso 1 1 calc R
C33 C 0.7262(2) 0.32619(11) -0.00777(6) 0.0301(5) Uani 1 1 d .
H33A H 0.7687 0.3460 0.0139 0.045 Uiso 1 1 calc R
H33B H 0.6879 0.3597 -0.0232 0.045 Uiso 1 1 calc R
H33C H 0.7816 0.3023 -0.0241 0.045 Uiso 1 1 calc R
C32 C 0.5666(2) 0.24897(11) -0.02586(6) 0.0316(5) Uani 1 1 d .
H32A H 0.5069 0.2194 -0.0158 0.047 Uiso 1 1 calc R
H32B H 0.6224 0.2252 -0.0421 0.047 Uiso 1 1 calc R
H32C H 0.5284 0.2824 -0.0414 0.047 Uiso 1 1 calc R
C37 C 0.8836(2) 0.10743(11) 0.10854(8) 0.0377(6) Uani 1 1 d .
H37A H 0.9029 0.1122 0.0807 0.045 Uiso 1 1 calc R
H37B H 0.8780 0.0612 0.1150 0.045 Uiso 1 1 calc R
C34 C 0.6947(2) 0.22802(11) 0.03152(7) 0.0337(5) Uani 1 1 d .
H34A H 0.6362 0.1980 0.0418 0.051 Uiso 1 1 calc R
H34B H 0.7379 0.2477 0.0530 0.051 Uiso 1 1 calc R
H34C H 0.7498 0.2049 0.0147 0.051 Uiso 1 1 calc R
C19 C 0.8954(2) 0.37540(11) 0.11689(9) 0.0346(6) Uani 1 1 d .
C36 C 0.9722(2) 0.14137(11) 0.13396(10) 0.0495(7) Uani 1 1 d .
H36A H 0.9696 0.1248 0.1609 0.059 Uiso 1 1 calc R
H36B H 1.0530 0.1363 0.1236 0.059 Uiso 1 1 calc R
C16 C 0.84872(17) 0.44373(9) 0.12236(6) 0.0199(4) Uani 1 1 d .
H19C H 0.901(2) 0.3537(12) 0.1429(8) 0.043(7) Uiso 1 1 d .
H19A H 0.850(2) 0.3530(12) 0.0966(7) 0.038(7) Uiso 1 1 d .
H19B H 0.977(2) 0.3744(11) 0.1086(7) 0.041(7) Uiso 1 1 d .

loop_
_atom_site_aniso_label
_atom_site_aniso_U_11
_atom_site_aniso_U_22
_atom_site_aniso_U_33
_atom_site_aniso_U_23
_atom_site_aniso_U_13
_atom_site_aniso_U_12
Al1 0.0127(3) 0.0166(3) 0.0148(3) 0.0008(2) 0.0005(2) 0.0011(2)
Na1 0.0157(4) 0.0207(4) 0.0232(4) 0.0003(3) 0.0006(3) 0.0036(3)
O1 0.0174(7) 0.0210(7) 0.0357(8) -0.0003(6) -0.0035(6) 0.0037(6)
N5 0.0122(8) 0.0153(8) 0.0180(8) 0.0000(6) 0.0010(6) 0.0016(6)
N2 0.0138(8) 0.0166(8) 0.0155(8) 0.0005(6) -0.0028(6) -0.0002(6)
N6 0.0140(8) 0.0182(8) 0.0191(8) -0.0006(6) 0.0024(7) 0.0014(6)
N3 0.0139(8) 0.0158(8) 0.0174(8) 0.0013(6) 0.0022(6) 0.0010(6)
N1 0.0146(8) 0.0181(8) 0.0161(8) 0.0000(6) -0.0028(6) -0.0002(6)
N4 0.0146(8) 0.0185(8) 0.0187(8) 0.0016(6) 0.0016(7) 0.0022(7)
C26 0.0150(9) 0.0159(9) 0.0180(9) 0.0012(7) -0.0024(8) -0.0020(7)
C4 0.0134(9) 0.0193(9) 0.0149(9) -0.0010(7) 0.0017(7) 0.0000(7)
C2 0.0141(9) 0.0191(9) 0.0142(9) -0.0003(7) 0.0030(7) 0.0007(7)
C3 0.0181(10) 0.0172(9) 0.0192(10) 0.0027(7) -0.0013(8) -0.0020(8)
C10 0.0195(10) 0.0268(11) 0.0221(10) -0.0031(8) -0.0013(8) -0.0017(8)
C5 0.0166(10) 0.0202(10) 0.0177(9) 0.0001(8) -0.0032(8) 0.0004(8)
C24 0.0175(10) 0.0198(10) 0.0174(9) -0.0012(7) 0.0020(8) -0.0017(8)
C9 0.0147(9) 0.0201(10) 0.0182(10) -0.0010(7) -0.0011(8) -0.0040(8)
C31 0.0226(11) 0.0241(10) 0.0186(10) 0.0003(8) 0.0050(8) 0.0039(8)
C27 0.0176(10) 0.0202(10) 0.0204(10) 0.0022(8) -0.0017(8) 0.0023(8)
C13 0.0186(10) 0.0141(9) 0.0170(9) 0.0020(7) 0.0007(8) 0.0002(8)
C20 0.0200(10) 0.0191(10) 0.0185(9) -0.0019(7) 0.0036(8) -0.0016(8)
C1 0.0171(10) 0.0264(10) 0.0213(10) 0.0005(8) 0.0020(8) 0.0008(8)
C15 0.0149(9) 0.0156(9) 0.0209(10) 0.0030(7) -0.0004(8) 0.0007(7)
C14 0.0182(10) 0.0191(10) 0.0201(10) -0.0008(8) -0.0002(8) -0.0025(8)
C12 0.0187(10) 0.0219(10) 0.0237(10) -0.0015(8) -0.0026(8) -0.0043(8)
C35 0.0190(11) 0.0261(11) 0.0364(12) 0.0014(9) -0.0042(9) 0.0001(9)
C11 0.0175(10) 0.0232(10) 0.0209(10) 0.0000(8) -0.0042(8) -0.0031(8)
C25 0.0233(10) 0.0221(10) 0.0152(9) 0.0026(8) 0.0008(8) 0.0020(8)
C7 0.0251(11) 0.0356(12) 0.0182(10) 0.0020(9) -0.0029(9) 0.0033(9)
C38 0.0220(11) 0.0221(10) 0.0343(12) 0.0008(9) -0.0050(9) -0.0001(9)
C28 0.0269(11) 0.0228(11) 0.0260(11) 0.0049(8) -0.0020(9) 0.0069(9)
C30 0.0300(12) 0.0218(11) 0.0302(11) -0.0013(8) -0.0029(9) 0.0054(9)
C29 0.0197(10) 0.0296(11) 0.0289(11) 0.0036(9) -0.0018(9) 0.0044(9)
C17 0.0204(11) 0.0401(13) 0.0305(12) -0.0035(10) 0.0050(9) -0.0068(10)
C6 0.0239(11) 0.0249(10) 0.0221(10) 0.0005(8) -0.0072(9) 0.0044(9)
C23 0.0283(11) 0.0230(10) 0.0203(10) -0.0011(8) 0.0052(9) -0.0014(9)
C21 0.0292(12) 0.0319(12) 0.0250(11) -0.0094(9) 0.0065(9) -0.0053(9)
C22 0.0218(11) 0.0218(10) 0.0274(11) -0.0020(8) 0.0055(9) 0.0023(8)
C8 0.0227(11) 0.0248(11) 0.0284(11) 0.0012(8) -0.0090(9) -0.0021(9)
C18 0.0227(11) 0.0415(13) 0.0272(11) 0.0052(10) 0.0073(9) -0.0007(10)
C33 0.0283(12) 0.0329(12) 0.0291(11) -0.0031(9) 0.0107(10) 0.0020(10)
C32 0.0314(12) 0.0325(12) 0.0308(12) -0.0097(9) 0.0023(10) 0.0043(10)
C37 0.0322(13) 0.0240(12) 0.0569(16) -0.0002(10) 0.0139(12) 0.0024(10)
C34 0.0338(13) 0.0381(13) 0.0293(12) 0.0057(10) 0.0109(10) 0.0141(10)
C19 0.0212(12) 0.0266(12) 0.0561(17) 0.0007(11) 0.0140(12) 0.0010(10)
C36 0.0192(12) 0.0292(13) 0.100(2) 0.0072(13) -0.0044(13) 0.0035(10)
C16 0.0157(10) 0.0200(10) 0.0241(10) 0.0006(8) 0.0040(8) -0.0010(8)

loop_
_atom_type_symbol
_atom_type_description
_atom_type_scat_dispersion_real
_atom_type_scat_dispersion_imag
_atom_type_scat_source
C C 0.0033 0.0016 'International Tables Vol C Tables 4.2.6.8 and 6.1.1.4'
H H 0.0000 0.0000 'International Tables Vol C Tables 4.2.6.8 and 6.1.1.4'
N N 0.0061 0.0033 'International Tables Vol C Tables 4.2.6.8 and 6.1.1.4'
O O 0.0106 0.0060 'International Tables Vol C Tables 4.2.6.8 and 6.1.1.4'
Na Na 0.0362 0.0249 'International Tables Vol C Tables 4.2.6.8 and 6.1.1.4'
Al Al 0.0645 0.0514 'International Tables Vol C Tables 4.2.6.8 and 6.1.1.4'

loop_
_geom_angle_atom_site_label_1
_geom_angle_atom_site_label_2
_geom_angle_atom_site_label_3
_geom_angle
N3 Al1 N5 102.94(7)
N3 Al1 N2 103.61(7)
N5 Al1 N2 105.98(7)
N3 Al1 C1 117.47(8)
N5 Al1 C1 116.24(8)
N2 Al1 C1 109.32(8)
O1 Na1 N6 128.41(6)
O1 Na1 N4 145.20(6)
N6 Na1 N4 80.14(5)
O1 Na1 N1 103.41(6)
N6 Na1 N1 107.08(6)
N4 Na1 N1 82.22(5)
O1 Na1 N2 115.93(6)
N6 Na1 N2 76.84(5)
N4 Na1 N2 87.19(5)
N1 Na1 N2 32.05(5)
O1 Na1 C19 83.49(6)
N6 Na1 C19 116.15(7)
N4 Na1 C19 64.11(6)
N1 Na1 C19 117.29(7)
N2 Na1 C19 143.86(6)
O1 Na1 N3 152.37(5)
N6 Na1 N3 79.10(5)
N4 Na1 N3 24.70(5)
N1 Na1 N3 59.84(5)
N2 Na1 N3 62.76(5)
C19 Na1 N3 85.74(5)
O1 Na1 C2 81.24(5)
N6 Na1 C2 118.36(6)
N4 Na1 C2 103.64(5)
N1 Na1 C2 22.87(5)
N2 Na1 C2 42.83(5)
C19 Na1 C2 120.39(7)
N3 Na1 C2 82.45(5)
O1 Na1 N5 150.68(5)
N6 Na1 N5 23.72(4)
N4 Na1 N5 62.06(5)
N1 Na1 N5 88.65(5)
N2 Na1 N5 63.03(4)
C19 Na1 N5 114.88(6)
N3 Na1 N5 56.09(4)
C2 Na1 N5 105.63(5)
O1 Na1 C15 124.32(5)
N6 Na1 C15 98.84(5)
N4 Na1 C15 20.92(5)
N1 Na1 C15 85.56(5)
N2 Na1 C15 100.51(5)
C19 Na1 C15 46.15(5)
N3 Na1 C15 39.60(4)
C2 Na1 C15 102.69(5)
N5 Na1 C15 82.67(4)
O1 Na1 C38 22.15(5)
N6 Na1 C38 111.45(6)
N4 Na1 C38 167.21(6)
N1 Na1 C38 98.81(6)
N2 Na1 C38 100.48(5)
C19 Na1 C38 104.67(6)
N3 Na1 C38 158.59(5)
C2 Na1 C38 76.14(5)
N5 Na1 C38 130.59(5)
C15 Na1 C38 146.30(5)
O1 Na1 C4 95.90(5)
N6 Na1 C4 80.34(5)
N4 Na1 C4 109.89(5)
N1 Na1 C4 42.72(5)
N2 Na1 C4 22.73(5)
C19 Na1 C4 159.39(7)
N3 Na1 C4 85.50(5)
C2 Na1 C4 39.77(5)
N5 Na1 C4 74.83(4)
C15 Na1 C4 122.56(5)
C38 Na1 C4 78.35(5)
O1 Na1 H19A 83.1(6)
N6 Na1 H19A 103.2(6)
N4 Na1 H19A 69.6(6)
N1 Na1 H19A 133.9(6)
N2 Na1 H19A 156.2(6)
C19 Na1 H19A 16.9(6)
N3 Na1 H19A 93.6(6)
C2 Na1 H19A 136.4(6)
N5 Na1 H19A 107.8(6)
C15 Na1 H19A 55.7(6)
C38 Na1 H19A 101.6(5)
C4 Na1 H19A 176.2(6)
C35 O1 C38 108.92(15)
C35 O1 Na1 129.96(12)
C38 O1 Na1 120.91(11)
C26 N5 N6 108.75(14)
C26 N5 Al1 137.74(13)
N6 N5 Al1 112.43(11)
C26 N5 Na1 140.31(12)
N6 N5 Na1 44.47(8)
Al1 N5 Na1 71.90(5)
C4 N2 N1 108.35(14)
C4 N2 Al1 142.85(13)
N1 N2 Al1 107.31(11)
C4 N2 Na1 111.03(11)
N1 N2 Na1 71.89(9)
Al1 N2 Na1 89.64(6)
C24 N6 N5 106.57(15)
C24 N6 Na1 128.63(13)
N5 N6 Na1 111.80(10)
C13 N3 N4 108.79(14)
C13 N3 Al1 141.71(13)
N4 N3 Al1 108.49(11)
C13 N3 Na1 129.62(11)
N4 N3 Na1 47.35(8)
Al1 N3 Na1 73.36(5)
C2 N1 N2 107.03(14)
C2 N1 Na1 109.96(11)
N2 N1 Na1 76.06(9)
C15 N4 N3 107.09(14)
C15 N4 Na1 118.12(12)
N3 N4 Na1 107.95(10)
N5 C26 C25 108.17(16)
N5 C26 C27 125.12(16)
C25 C26 C27 126.70(17)
N5 C26 Na1 28.15(9)
C25 C26 Na1 86.18(11)
C27 C26 Na1 142.76(11)
N2 C4 C3 108.11(16)
N2 C4 C9 125.70(16)
C3 C4 C9 125.97(17)
N2 C4 Na1 46.24(9)
C3 C4 Na1 93.81(12)
C9 C4 Na1 118.63(11)
N1 C2 C3 110.28(16)
N1 C2 C5 120.73(16)
C3 C2 C5 128.94(16)
N1 C2 Na1 47.17(9)
C3 C2 Na1 97.45(11)
C5 C2 Na1 118.15(11)
C4 C3 C2 106.23(16)
C4 C3 Na1 64.19(10)
C2 C3 Na1 60.32(10)
C4 C3 H3 126.9
C2 C3 H3 126.9
Na1 C3 H3 140.8
C9 C10 Na1 85.89(10)
C9 C10 H10A 109.5
Na1 C10 H10A 43.3
C9 C10 H10B 109.5
Na1 C10 H10B 152.8
H10A C10 H10B 109.5
C9 C10 H10C 109.5
Na1 C10 H10C 84.8
H10A C10 H10C 109.5
H10B C10 H10C 109.5
C2 C5 C6 110.20(15)
C2 C5 C8 110.92(15)
C6 C5 C8 108.81(16)
C2 C5 C7 108.15(16)
C6 C5 C7 109.38(16)
C8 C5 C7 109.36(16)
C2 C5 Na1 43.06(9)
C6 C5 Na1 103.15(11)
C8 C5 Na1 74.02(10)
C7 C5 Na1 143.53(12)
N6 C24 C25 110.33(16)
N6 C24 C31 123.58(17)
C25 C24 C31 126.08(17)
N6 C24 Na1 33.66(9)
C25 C24 Na1 131.99(12)
C31 C24 Na1 96.70(11)
C11 C9 C4 112.70(15)
C11 C9 C12 108.96(16)
C4 C9 C12 109.16(15)
C11 C9 C10 108.62(15)
C4 C9 C10 108.74(15)
C12 C9 C10 108.58(16)
C11 C9 Na1 103.30(11)
C4 C9 Na1 43.02(9)
C12 C9 Na1 144.77(12)
C10 C9 Na1 72.96(10)
C24 C31 C34 112.90(16)
C24 C31 C33 108.72(16)
C34 C31 C33 108.36(18)
C24 C31 C32 108.34(17)
C34 C31 C32 109.18(17)
C33 C31 C32 109.29(17)
C24 C31 Na1 60.52(10)
C34 C31 Na1 57.59(11)
C33 C31 Na1 103.62(12)
C32 C31 Na1 147.06(13)
C26 C27 C29 111.12(16)
C26 C27 C30 109.79(16)
C29 C27 C30 110.84(17)
C26 C27 C28 109.74(16)
C29 C27 C28 107.34(16)
C30 C27 C28 107.91(16)
N3 C13 C14 107.91(16)
N3 C13 C20 124.65(16)
C14 C13 C20 127.44(17)
N3 C13 Na1 35.77(9)
C14 C13 Na1 84.32(11)
C20 C13 Na1 139.01(11)
C13 C20 C23 110.29(15)
C13 C20 C21 109.66(16)
C23 C20 C21 108.05(16)
C13 C20 C22 110.68(15)
C23 C20 C22 110.48(16)
C21 C20 C22 107.59(16)
Al1 C1 Na1 10.82(4)
Al1 C1 H1A 109.5
Na1 C1 H1A 120.3
Al1 C1 H1B 109.5
Na1 C1 H1B 103.8
H1A C1 H1B 109.5
Al1 C1 H1C 109.5
Na1 C1 H1C 103.8
H1A C1 H1C 109.5
H1B C1 H1C 109.5
N4 C15 C14 110.45(17)
N4 C15 C16 119.87(16)
C14 C15 C16 129.68(17)
N4 C15 Na1 40.96(9)
C14 C15 Na1 125.95(12)
C16 C15 Na1 94.95(11)
C13 C14 C15 105.74(17)
C13 C14 Na1 76.74(11)
C15 C14 Na1 38.68(10)
C13 C14 H14 127.1
C15 C14 H14 127.1
Na1 C14 H14 146.8
C9 C12 H12A 109.5
C9 C12 H12B 109.5
H12A C12 H12B 109.5
C9 C12 H12C 109.5
H12A C12 H12C 109.5
H12B C12 H12C 109.5
O1 C35 C36 105.51(17)
O1 C35 Na1 31.19(8)
C36 C35 Na1 136.69(14)
O1 C35 H35A 110.6
C36 C35 H35A 110.6
Na1 C35 H35A 92.9
O1 C35 H35B 110.6
C36 C35 H35B 110.6
Na1 C35 H35B 94.1
H35A C35 H35B 108.8
C9 C11 Na1 58.84(10)
C9 C11 H11A 109.5
Na1 C11 H11A 111.4
C9 C11 H11B 109.5
Na1 C11 H11B 139.0
H11A C11 H11B 109.5
C9 C11 H11C 109.5
Na1 C11 H11C 53.0
H11A C11 H11C 109.5
H11B C11 H11C 109.5
C26 C25 C24 106.17(16)
C26 C25 Na1 76.04(11)
C24 C25 Na1 34.60(10)
C26 C25 H25 126.9
C24 C25 H25 126.9
Na1 C25 H25 152.4
C5 C7 H7A 109.5
C5 C7 H7B 109.5
H7A C7 H7B 109.5
C5 C7 H7C 109.5
H7A C7 H7C 109.5
H7B C7 H7C 109.5
O1 C38 C37 105.75(17)
O1 C38 Na1 36.95(8)
C37 C38 Na1 138.62(14)
O1 C38 H38A 110.6
C37 C38 H38A 110.6
Na1 C38 H38A 80.5
O1 C38 H38B 110.6
C37 C38 H38B 110.6
Na1 C38 H38B 102.3
H38A C38 H38B 108.7
C27 C28 H28A 109.5
C27 C28 H28B 109.5
H28A C28 H28B 109.5
C27 C28 H28C 109.5
H28A C28 H28C 109.5
H28B C28 H28C 109.5
C27 C30 H30A 109.5
C27 C30 H30B 109.5
H30A C30 H30B 109.5
C27 C30 H30C 109.5
H30A C30 H30C 109.5
H30B C30 H30C 109.5
C27 C29 H29A 109.5
C27 C29 H29B 109.5
H29A C29 H29B 109.5
C27 C29 H29C 109.5
H29A C29 H29C 109.5
H29B C29 H29C 109.5
C16 C17 Na1 26.35(10)
C16 C17 H17A 109.5
Na1 C17 H17A 83.4
C16 C17 H17B 109.5
Na1 C17 H17B 124.2
H17A C17 H17B 109.5
C16 C17 H17C 109.5
Na1 C17 H17C 116.6
H17A C17 H17C 109.5
H17B C17 H17C 109.5
C5 C6 Na1 58.47(9)
C5 C6 H6A 109.5
Na1 C6 H6A 53.5
C5 C6 H6B 109.5
Na1 C6 H6B 110.9
H6A C6 H6B 109.5
C5 C6 H6C 109.5
Na1 C6 H6C 139.5
H6A C6 H6C 109.5
H6B C6 H6C 109.5
C20 C23 H23A 109.5
C20 C23 H23B 109.5
H23A C23 H23B 109.5
C20 C23 H23C 109.5
H23A C23 H23C 109.5
H23B C23 H23C 109.5
C20 C21 H21A 109.5
C20 C21 H21B 109.5
H21A C21 H21B 109.5
C20 C21 H21C 109.5
H21A C21 H21C 109.5
H21B C21 H21C 109.5
C20 C22 H22A 109.5
C20 C22 H22B 109.5
H22A C22 H22B 109.5
C20 C22 H22C 109.5
H22A C22 H22C 109.5
H22B C22 H22C 109.5
C5 C8 Na1 84.40(10)
C5 C8 H8A 109.5
Na1 C8 H8A 45.3
C5 C8 H8B 109.5
Na1 C8 H8B 154.8
H8A C8 H8B 109.5
C5 C8 H8C 109.5
Na1 C8 H8C 84.0
H8A C8 H8C 109.5
H8B C8 H8C 109.5
C16 C18 Na1 53.96(10)
C16 C18 H18A 109.5
Na1 C18 H18A 55.8
C16 C18 H18B 109.5
Na1 C18 H18B 120.5
H18A C18 H18B 109.5
C16 C18 H18C 109.5
Na1 C18 H18C 130.0
H18A C18 H18C 109.5
H18B C18 H18C 109.5
C31 C33 Na1 57.15(10)
C31 C33 H33A 109.5
Na1 C33 H33A 52.3
C31 C33 H33B 109.5
Na1 C33 H33B 126.0
H33A C33 H33B 109.5
C31 C33 H33C 109.5
Na1 C33 H33C 124.4
H33A C33 H33C 109.5
H33B C33 H33C 109.5
C31 C32 Na1 23.81(10)
C31 C32 H32A 109.5
Na1 C32 H32A 85.7
C31 C32 H32B 109.5
Na1 C32 H32B 118.9
H32A C32 H32B 109.5
C31 C32 H32C 109.5
Na1 C32 H32C 120.4
H32A C32 H32C 109.5
H32B C32 H32C 109.5
C38 C37 C36 101.22(19)
C38 C37 Na1 28.78(10)
C36 C37 Na1 84.41(12)
C38 C37 H37A 111.5
C36 C37 H37A 111.5
Na1 C37 H37A 96.9
C38 C37 H37B 111.5
C36 C37 H37B 111.5
Na1 C37 H37B 140.1
H37A C37 H37B 109.3
C31 C34 Na1 99.83(12)
C31 C34 H34A 109.5
Na1 C34 H34A 82.5
C31 C34 H34B 109.5
Na1 C34 H34B 34.7
H34A C34 H34B 109.5
C31 C34 H34C 109.5
Na1 C34 H34C 141.4
H34A C34 H34C 109.5
H34B C34 H34C 109.5
C16 C19 Na1 103.93(13)
C16 C19 H19C 109.3(15)
Na1 C19 H19C 76.1(15)
C16 C19 H19A 110.2(14)
Na1 C19 H19A 47.9(14)
H19C C19 H19A 117(2)
C16 C19 H19B 112.8(14)
Na1 C19 H19B 141.6(14)
H19C C19 H19B 101(2)
H19A C19 H19B 106(2)
C35 C36 C37 103.26(19)
C35 C36 Na1 30.42(10)
C37 C36 Na1 76.67(12)
C35 C36 H36A 111.1
C37 C36 H36A 111.1
Na1 C36 H36A 107.9
C35 C36 H36B 111.1
C37 C36 H36B 111.1
Na1 C36 H36B 135.6
H36A C36 H36B 109.1
C17 C16 C15 110.20(16)
C17 C16 C18 109.55(17)
C15 C16 C18 109.87(16)
C17 C16 C19 108.75(18)
C15 C16 C19 109.86(16)
C18 C16 C19 108.59(18)
C17 C16 Na1 143.24(13)
C15 C16 Na1 61.07(9)
C18 C16 Na1 106.76(12)
C19 C16 Na1 52.73(11)

loop_
_geom_bond_atom_site_label_1
_geom_bond_atom_site_label_2
_geom_bond_distance
Al1 N3 1.9202(16)
Al1 N5 1.9203(16)
Al1 N2 1.9314(16)
Al1 C1 1.972(2)
Na1 O1 2.3129(15)
Na1 N6 2.4319(17)
Na1 N4 2.4480(17)
Na1 N1 2.5083(17)
Na1 N2 2.5614(17)
Na1 C19 3.073(3)
Na1 N3 3.1663(17)
Na1 C2 3.2146(19)
Na1 N5 3.2228(17)
Na1 C15 3.293(2)
Na1 C38 3.301(2)
Na1 C4 3.310(2)
Na1 H19A 2.52(3)
O1 C35 1.443(2)
O1 C38 1.450(2)
N5 C26 1.367(2)
N5 N6 1.396(2)
N2 C4 1.370(2)
N2 N1 1.401(2)
N6 C24 1.335(2)
N3 C13 1.367(2)
N3 N4 1.391(2)
N1 C2 1.329(2)
N4 C15 1.333(2)
C26 C25 1.373(3)
C26 C27 1.524(3)
C4 C3 1.377(3)
C4 C9 1.527(3)
C2 C3 1.400(3)
C2 C5 1.516(3)
C3 H3 0.9500
C10 C9 1.540(3)
C10 H10A 0.9800
C10 H10B 0.9800
C10 H10C 0.9800
C5 C6 1.535(3)
C5 C8 1.534(3)
C5 C7 1.536(3)
C24 C25 1.399(3)
C24 C31 1.524(3)
C9 C11 1.526(3)
C9 C12 1.538(3)
C31 C34 1.524(3)
C31 C33 1.533(3)
C31 C32 1.536(3)
C27 C29 1.536(3)
C27 C30 1.531(3)
C27 C28 1.539(3)
C13 C14 1.391(3)
C13 C20 1.522(3)
C20 C23 1.532(3)
C20 C21 1.536(3)
C20 C22 1.538(3)
C1 H1A 0.9800
C1 H1B 0.9800
C1 H1C 0.9800
C15 C14 1.397(3)
C15 C16 1.529(3)
C14 H14 0.9500
C12 H12A 0.9800
C12 H12B 0.9800
C12 H12C 0.9800
C35 C36 1.507(3)
C35 H35A 0.9900
C35 H35B 0.9900
C11 H11A 0.9800
C11 H11B 0.9800
C11 H11C 0.9800
C25 H25 0.9500
C7 H7A 0.9800
C7 H7B 0.9800
C7 H7C 0.9800
C38 C37 1.496(3)
C38 H38A 0.9900
C38 H38B 0.9900
C28 H28A 0.9800
C28 H28B 0.9800
C28 H28C 0.9800
C30 H30A 0.9800
C30 H30B 0.9800
C30 H30C 0.9800
C29 H29A 0.9800
C29 H29B 0.9800
C29 H29C 0.9800
C17 C16 1.526(3)
C17 H17A 0.9800
C17 H17B 0.9800
C17 H17C 0.9800
C6 H6A 0.9800
C6 H6B 0.9800
C6 H6C 0.9800
C23 H23A 0.9800
C23 H23B 0.9800
C23 H23C 0.9800
C21 H21A 0.9800
C21 H21B 0.9800
C21 H21C 0.9800
C22 H22A 0.9800
C22 H22B 0.9800
C22 H22C 0.9800
C8 H8A 0.9800
C8 H8B 0.9800
C8 H8C 0.9800
C18 C16 1.531(3)
C18 H18A 0.9800
C18 H18B 0.9800
C18 H18C 0.9800
C33 H33A 0.9800
C33 H33B 0.9800
C33 H33C 0.9800
C32 H32A 0.9800
C32 H32B 0.9800
C32 H32C 0.9800
C37 C36 1.511(4)
C37 H37A 0.9900
C37 H37B 0.9900
C34 H34A 0.9800
C34 H34B 0.9800
C34 H34C 0.9800
C19 C16 1.530(3)
C19 H19C 1.00(3)
C19 H19A 0.99(3)
C19 H19B 0.97(3)
C36 H36A 0.9900
C36 H36B 0.9900

loop_
_geom_torsion_atom_site_label_1
_geom_torsion_atom_site_label_2
_geom_torsion_atom_site_label_3
_geom_torsion_atom_site_label_4
_geom_torsion
N6 Na1 O1 C35 129.21(16)
N4 Na1 O1 C35 -10.0(2)
N1 Na1 O1 C35 -105.74(16)
N2 Na1 O1 C35 -137.21(16)
C19 Na1 O1 C35 10.82(17)
N3 Na1 O1 C35 -56.9(2)
C2 Na1 O1 C35 -111.37(17)
N5 Na1 O1 C35 142.23(15)
C15 Na1 O1 C35 -11.93(19)
C38 Na1 O1 C35 174.0(3)
C4 Na1 O1 C35 -148.46(16)
N6 Na1 O1 C38 -44.74(16)
N4 Na1 O1 C38 176.00(13)
N1 Na1 O1 C38 80.31(14)
N2 Na1 O1 C38 48.84(15)
C19 Na1 O1 C38 -163.13(15)
N3 Na1 O1 C38 129.15(15)
C2 Na1 O1 C38 74.68(14)
N5 Na1 O1 C38 -31.7(2)
C15 Na1 O1 C38 174.11(13)
C4 Na1 O1 C38 37.59(14)
N3 Al1 N5 C26 -81.68(19)
N2 Al1 N5 C26 169.84(18)
C1 Al1 N5 C26 48.2(2)
N3 Al1 N5 N6 84.63(12)
N2 Al1 N5 N6 -23.85(13)
C1 Al1 N5 N6 -145.51(12)
N3 Al1 N5 Na1 65.90(6)
N2 Al1 N5 Na1 -42.58(6)
C1 Al1 N5 Na1 -164.24(7)
O1 Na1 N5 C26 -85.5(2)
N6 Na1 N5 C26 -59.43(19)
N4 Na1 N5 C26 77.05(18)
N1 Na1 N5 C26 158.95(18)
N2 Na1 N5 C26 179.03(19)
C19 Na1 N5 C26 39.3(2)
N3 Na1 N5 C26 105.09(18)
C2 Na1 N5 C26 174.44(17)
C15 Na1 N5 C26 73.26(18)
C38 Na1 N5 C26 -100.59(18)
C4 Na1 N5 C26 -160.08(19)
O1 Na1 N5 N6 -26.04(16)
N4 Na1 N5 N6 136.48(12)
N1 Na1 N5 N6 -141.62(12)
N2 Na1 N5 N6 -121.54(12)
C19 Na1 N5 N6 98.74(12)
N3 Na1 N5 N6 164.52(12)
C2 Na1 N5 N6 -126.12(11)
C15 Na1 N5 N6 132.69(12)
C38 Na1 N5 N6 -41.16(13)
C4 Na1 N5 N6 -100.65(11)
O1 Na1 N5 Al1 128.90(10)
N6 Na1 N5 Al1 154.93(13)
N4 Na1 N5 Al1 -68.59(6)
N1 Na1 N5 Al1 13.31(5)
N2 Na1 N5 Al1 33.39(5)
C19 Na1 N5 Al1 -106.32(7)
N3 Na1 N5 Al1 -40.55(5)
C2 Na1 N5 Al1 28.81(6)
C15 Na1 N5 Al1 -72.38(5)
C38 Na1 N5 Al1 113.77(7)
C4 Na1 N5 Al1 54.28(5)
N3 Al1 N2 C4 -179.8(2)
N5 Al1 N2 C4 -71.8(2)
C1 Al1 N2 C4 54.2(2)
N3 Al1 N2 N1 16.90(12)
N5 Al1 N2 N1 124.90(11)
C1 Al1 N2 N1 -109.10(12)
N3 Al1 N2 Na1 -53.98(7)
N5 Al1 N2 Na1 54.02(7)
C1 Al1 N2 Na1 -179.98(7)
O1 Na1 N2 C4 -30.14(13)
N6 Na1 N2 C4 96.42(12)
N4 Na1 N2 C4 176.95(12)
N1 Na1 N2 C4 -103.25(15)
C19 Na1 N2 C4 -147.01(13)
N3 Na1 N2 C4 -179.20(13)
C2 Na1 N2 C4 -69.46(12)
N5 Na1 N2 C4 117.04(12)
C15 Na1 N2 C4 -166.85(11)
C38 Na1 N2 C4 -13.37(13)
O1 Na1 N2 N1 73.11(10)
N6 Na1 N2 N1 -160.33(10)
N4 Na1 N2 N1 -79.80(9)
C19 Na1 N2 N1 -43.76(15)
N3 Na1 N2 N1 -75.95(9)
C2 Na1 N2 N1 33.79(9)
N5 Na1 N2 N1 -139.71(10)
C15 Na1 N2 N1 -63.60(9)
C38 Na1 N2 N1 89.88(9)
C4 Na1 N2 N1 103.25(15)
O1 Na1 N2 Al1 -178.52(6)
N6 Na1 N2 Al1 -51.95(6)
N4 Na1 N2 Al1 28.57(6)
N1 Na1 N2 Al1 108.37(10)
C19 Na1 N2 Al1 64.61(12)
N3 Na1 N2 Al1 32.42(5)
C2 Na1 N2 Al1 142.16(9)
N5 Na1 N2 Al1 -31.34(5)
C15 Na1 N2 Al1 44.77(6)
C38 Na1 N2 Al1 -161.75(6)
C4 Na1 N2 Al1 -148.38(14)
C26 N5 N6 C24 -0.65(19)
Al1 N5 N6 C24 -170.97(12)
Na1 N5 N6 C24 -145.14(17)
C26 N5 N6 Na1 144.50(12)
Al1 N5 N6 Na1 -25.83(13)
O1 Na1 N6 C24 -60.44(17)
N4 Na1 N6 C24 97.34(16)
N1 Na1 N6 C24 175.97(15)
N2 Na1 N6 C24 -173.26(16)
C19 Na1 N6 C24 42.73(17)
N3 Na1 N6 C24 122.44(16)
C2 Na1 N6 C24 -162.40(14)
N5 Na1 N6 C24 135.5(2)
C15 Na1 N6 C24 87.93(15)
C38 Na1 N6 C24 -77.01(16)
C4 Na1 N6 C24 -150.33(16)
O1 Na1 N6 N5 164.08(10)
N4 Na1 N6 N5 -38.13(11)
N1 Na1 N6 N5 40.49(12)
N2 Na1 N6 N5 51.26(11)
C19 Na1 N6 N5 -92.75(12)
N3 Na1 N6 N5 -13.04(10)
C2 Na1 N6 N5 62.13(12)
C15 Na1 N6 N5 -47.55(11)
C38 Na1 N6 N5 147.52(11)
C4 Na1 N6 N5 74.19(11)
N5 Al1 N3 C13 158.8(2)
N2 Al1 N3 C13 -91.0(2)
C1 Al1 N3 C13 29.6(2)
N5 Al1 N3 N4 -34.93(12)
N2 Al1 N3 N4 75.33(12)
C1 Al1 N3 N4 -164.04(11)
N5 Al1 N3 Na1 -67.19(5)
N2 Al1 N3 Na1 43.07(6)
C1 Al1 N3 Na1 163.70(7)
O1 Na1 N3 C13 16.0(2)
N6 Na1 N3 C13 -168.87(15)
N4 Na1 N3 C13 -78.81(17)
N1 Na1 N3 C13 73.89(15)
N2 Na1 N3 C13 110.43(15)
C19 Na1 N3 C13 -51.21(15)
C2 Na1 N3 C13 70.23(15)
N5 Na1 N3 C13 -175.15(16)
C15 Na1 N3 C13 -50.30(14)
C38 Na1 N3 C13 69.2(2)
C4 Na1 N3 C13 110.12(15)
O1 Na1 N3 N4 94.81(15)
N6 Na1 N3 N4 -90.06(11)
N1 Na1 N3 N4 152.70(12)
N2 Na1 N3 N4 -170.76(12)
C19 Na1 N3 N4 27.61(12)
C2 Na1 N3 N4 149.04(11)
N5 Na1 N3 N4 -96.34(11)
C15 Na1 N3 N4 28.51(10)
C38 Na1 N3 N4 148.00(16)
C4 Na1 N3 N4 -171.07(11)
O1 Na1 N3 Al1 -128.69(11)
N6 Na1 N3 Al1 46.44(5)
N4 Na1 N3 Al1 136.50(13)
N1 Na1 N3 Al1 -70.80(6)
N2 Na1 N3 Al1 -34.25(5)
C19 Na1 N3 Al1 164.11(7)
C2 Na1 N3 Al1 -74.46(5)
N5 Na1 N3 Al1 40.17(5)
C15 Na1 N3 Al1 165.01(9)
C38 Na1 N3 Al1 -75.49(15)
C4 Na1 N3 Al1 -34.56(5)
C4 N2 N1 C2 -0.16(19)
Al1 N2 N1 C2 169.28(12)
Na1 N2 N1 C2 -106.97(13)
C4 N2 N1 Na1 106.81(13)
Al1 N2 N1 Na1 -83.75(8)
O1 Na1 N1 C2 -14.45(13)
N6 Na1 N1 C2 123.40(12)
N4 Na1 N1 C2 -159.47(13)
N2 Na1 N1 C2 103.35(15)
C19 Na1 N1 C2 -103.98(13)
N3 Na1 N1 C2 -170.63(14)
N5 Na1 N1 C2 138.55(12)
C15 Na1 N1 C2 -138.70(12)
C38 Na1 N1 C2 7.64(13)
C4 Na1 N1 C2 69.67(12)
O1 Na1 N1 N2 -117.79(9)
N6 Na1 N1 N2 20.06(10)
N4 Na1 N1 N2 97.18(9)
C19 Na1 N1 N2 152.68(9)
N3 Na1 N1 N2 86.03(9)
C2 Na1 N1 N2 -103.35(15)
N5 Na1 N1 N2 35.20(9)
C15 Na1 N1 N2 117.95(9)
C38 Na1 N1 N2 -95.71(9)
C4 Na1 N1 N2 -33.68(8)
C13 N3 N4 C15 -1.13(19)
Al1 N3 N4 C15 -172.22(12)
Na1 N3 N4 C15 -128.17(16)
C13 N3 N4 Na1 127.04(12)
Al1 N3 N4 Na1 -44.06(11)
O1 Na1 N4 C15 -4.36(19)
N6 Na1 N4 C15 -153.09(14)
N1 Na1 N4 C15 97.97(13)
N2 Na1 N4 C15 129.78(13)
C19 Na1 N4 C15 -27.53(13)
N3 Na1 N4 C15 121.56(19)
C2 Na1 N4 C15 89.91(13)
N5 Na1 N4 C15 -169.42(15)
C38 Na1 N4 C15 2.5(3)
C4 Na1 N4 C15 131.04(13)
O1 Na1 N4 N3 -125.92(12)
N6 Na1 N4 N3 85.35(11)
N1 Na1 N4 N3 -23.59(11)
N2 Na1 N4 N3 8.22(11)
C19 Na1 N4 N3 -149.09(13)
C2 Na1 N4 N3 -31.65(12)
N5 Na1 N4 N3 69.02(10)
C15 Na1 N4 N3 -121.56(19)
C38 Na1 N4 N3 -119.1(3)
C4 Na1 N4 N3 9.47(12)
N6 N5 C26 C25 0.8(2)
Al1 N5 C26 C25 167.45(15)
Na1 N5 C26 C25 40.4(2)
N6 N5 C26 C27 -178.04(16)
Al1 N5 C26 C27 -11.4(3)
Na1 N5 C26 C27 -138.46(16)
N6 N5 C26 Na1 -39.57(13)
Al1 N5 C26 Na1 127.1(3)
O1 Na1 C26 N5 113.52(19)
N6 Na1 C26 N5 92.8(2)
N4 Na1 C26 N5 -96.64(19)
N1 Na1 C26 N5 -21.34(18)
N2 Na1 C26 N5 -0.90(18)
C19 Na1 C26 N5 -143.33(18)
N3 Na1 C26 N5 -68.03(18)
C2 Na1 C26 N5 -6.01(19)
C15 Na1 C26 N5 -104.99(18)
C38 Na1 C26 N5 89.49(19)
C4 Na1 C26 N5 19.25(18)
O1 Na1 C26 C25 -28.40(16)
N6 Na1 C26 C25 -49.07(15)
N4 Na1 C26 C25 121.44(12)
N1 Na1 C26 C25 -163.26(11)
N2 Na1 C26 C25 -142.81(12)
C19 Na1 C26 C25 74.76(12)
N3 Na1 C26 C25 150.06(12)
C2 Na1 C26 C25 -147.93(11)
N5 Na1 C26 C25 -141.9(2)
C15 Na1 C26 C25 113.09(12)
C38 Na1 C26 C25 -52.42(13)
C4 Na1 C26 C25 -122.66(12)
O1 Na1 C26 C27 177.18(18)
N6 Na1 C26 C27 156.5(3)
N4 Na1 C26 C27 -32.98(18)
N1 Na1 C26 C27 42.32(19)
N2 Na1 C26 C27 62.77(19)
C19 Na1 C26 C27 -79.7(2)
N3 Na1 C26 C27 -4.36(18)
C2 Na1 C26 C27 57.7(2)
N5 Na1 C26 C27 63.7(2)
C15 Na1 C26 C27 -41.33(19)
C38 Na1 C26 C27 153.16(18)
C4 Na1 C26 C27 82.92(19)
N1 N2 C4 C3 0.4(2)
Al1 N2 C4 C3 -162.74(17)
Na1 N2 C4 C3 77.50(16)
N1 N2 C4 C9 -174.48(16)
Al1 N2 C4 C9 22.4(3)
Na1 N2 C4 C9 -97.39(18)
N1 N2 C4 Na1 -77.09(12)
Al1 N2 C4 Na1 119.8(2)
O1 Na1 C4 N2 153.00(12)
N6 Na1 C4 N2 -78.98(12)
N4 Na1 C4 N2 -3.24(13)
N1 Na1 C4 N2 49.59(12)
C19 Na1 C4 N2 65.8(2)
N3 Na1 C4 N2 0.71(12)
C2 Na1 C4 N2 84.32(13)
N5 Na1 C4 N2 -55.34(11)
C15 Na1 C4 N2 15.39(13)
C38 Na1 C4 N2 166.58(13)
O1 Na1 C4 C3 41.43(12)
N6 Na1 C4 C3 169.45(12)
N4 Na1 C4 C3 -114.81(12)
N1 Na1 C4 C3 -61.97(12)
N2 Na1 C4 C3 -111.57(17)
C19 Na1 C4 C3 -45.8(2)
N3 Na1 C4 C3 -110.85(11)
C2 Na1 C4 C3 -27.25(10)
N5 Na1 C4 C3 -166.90(12)
C15 Na1 C4 C3 -96.18(12)
C38 Na1 C4 C3 55.01(11)
O1 Na1 C4 C9 -93.56(13)
N6 Na1 C4 C9 34.46(13)
N4 Na1 C4 C9 110.20(13)
N1 Na1 C4 C9 163.04(16)
N2 Na1 C4 C9 113.44(19)
C19 Na1 C4 C9 179.26(16)
N3 Na1 C4 C9 114.16(13)
C2 Na1 C4 C9 -162.24(16)
N5 Na1 C4 C9 58.11(13)
C15 Na1 C4 C9 128.84(12)
C38 Na1 C4 C9 -79.98(13)
N2 N1 C2 C3 -0.2(2)
Na1 N1 C2 C3 -81.14(16)
N2 N1 C2 C5 -177.63(15)
Na1 N1 C2 C5 101.39(16)
N2 N1 C2 Na1 80.98(12)
O1 Na1 C2 N1 165.79(13)
N6 Na1 C2 N1 -65.08(13)
N4 Na1 C2 N1 20.95(13)
N2 Na1 C2 N1 -49.42(12)
C19 Na1 C2 N1 88.70(13)
N3 Na1 C2 N1 8.17(12)
N5 Na1 C2 N1 -43.41(13)
C15 Na1 C2 N1 42.41(13)
C38 Na1 C2 N1 -172.22(13)
C4 Na1 C2 N1 -83.86(13)
O1 Na1 C2 C3 -83.40(12)
N6 Na1 C2 C3 45.74(13)
N4 Na1 C2 C3 131.76(12)
N1 Na1 C2 C3 110.82(18)
N2 Na1 C2 C3 61.40(12)
C19 Na1 C2 C3 -160.48(11)
N3 Na1 C2 C3 118.99(12)
N5 Na1 C2 C3 67.41(12)
C15 Na1 C2 C3 153.23(11)
C38 Na1 C2 C3 -61.40(12)
C4 Na1 C2 C3 26.95(10)
O1 Na1 C2 C5 58.68(13)
N6 Na1 C2 C5 -172.19(12)
N4 Na1 C2 C5 -86.16(13)
N1 Na1 C2 C5 -107.11(18)
N2 Na1 C2 C5 -156.53(16)
C19 Na1 C2 C5 -18.41(15)
N3 Na1 C2 C5 -98.94(13)
N5 Na1 C2 C5 -150.52(12)
C15 Na1 C2 C5 -64.69(13)
C38 Na1 C2 C5 80.67(13)
C4 Na1 C2 C5 169.03(16)
N2 C4 C3 C2 -0.5(2)
C9 C4 C3 C2 174.38(17)
Na1 C4 C3 C2 44.47(14)
N2 C4 C3 Na1 -44.97(11)
C9 C4 C3 Na1 129.91(19)
N1 C2 C3 C4 0.4(2)
C5 C2 C3 C4 177.62(18)
Na1 C2 C3 C4 -46.55(15)
N1 C2 C3 Na1 46.96(11)
C5 C2 C3 Na1 -135.8(2)
O1 Na1 C3 C4 -137.96(12)
N6 Na1 C3 C4 -10.63(12)
N4 Na1 C3 C4 74.39(12)
N1 Na1 C3 C4 91.95(13)
N2 Na1 C3 C4 36.98(11)
C19 Na1 C3 C4 156.44(12)
N3 Na1 C3 C4 68.95(11)
C2 Na1 C3 C4 129.26(18)
N5 Na1 C3 C4 12.71(12)
C15 Na1 C3 C4 97.98(12)
C38 Na1 C3 C4 -119.02(12)
O1 Na1 C3 C2 92.77(12)
N6 Na1 C3 C2 -139.89(12)
N4 Na1 C3 C2 -54.87(13)
N1 Na1 C3 C2 -37.32(11)
N2 Na1 C3 C2 -92.28(13)
C19 Na1 C3 C2 27.18(16)
N3 Na1 C3 C2 -60.31(12)
N5 Na1 C3 C2 -116.56(12)
C15 Na1 C3 C2 -31.28(13)
C38 Na1 C3 C2 111.72(12)
C4 Na1 C3 C2 -129.26(18)
O1 Na1 C10 C9 123.60(11)
N6 Na1 C10 C9 -96.76(11)
N4 Na1 C10 C9 -52.31(13)
N1 Na1 C10 C9 19.04(11)
N2 Na1 C10 C9 -2.91(10)
C19 Na1 C10 C9 176.72(18)
N3 Na1 C10 C9 -33.22(12)
C2 Na1 C10 C9 41.22(10)
N5 Na1 C10 C9 -72.94(11)
C15 Na1 C10 C9 -44.12(15)
C38 Na1 C10 C9 124.25(12)
C4 Na1 C10 C9 17.14(10)
N1 C2 C5 C6 -142.41(18)
C3 C2 C5 C6 40.6(3)
Na1 C2 C5 C6 -87.77(16)
N1 C2 C5 C8 -21.8(2)
C3 C2 C5 C8 161.21(19)
Na1 C2 C5 C8 32.79(19)
N1 C2 C5 C7 98.1(2)
C3 C2 C5 C7 -78.9(2)
Na1 C2 C5 C7 152.71(12)
N1 C2 C5 Na1 -54.63(14)
C3 C2 C5 Na1 128.4(2)
O1 Na1 C5 C2 -117.39(13)
N6 Na1 C5 C2 10.09(15)
N4 Na1 C5 C2 98.07(13)
N1 Na1 C5 C2 42.53(13)
N2 Na1 C5 C2 18.14(12)
C19 Na1 C5 C2 163.80(13)
N3 Na1 C5 C2 79.12(13)
N5 Na1 C5 C2 33.84(14)
C15 Na1 C5 C2 117.83(13)
C38 Na1 C5 C2 -94.29(13)
C4 Na1 C5 C2 -8.23(12)
O1 Na1 C5 C6 -11.75(11)
N6 Na1 C5 C6 115.72(13)
N4 Na1 C5 C6 -156.29(12)
N1 Na1 C5 C6 148.16(15)
N2 Na1 C5 C6 123.78(13)
C19 Na1 C5 C6 -90.56(12)
N3 Na1 C5 C6 -175.24(12)
C2 Na1 C5 C6 105.64(18)
N5 Na1 C5 C6 139.48(11)
C15 Na1 C5 C6 -136.54(12)
C38 Na1 C5 C6 11.34(12)
C4 Na1 C5 C6 97.41(12)
O1 Na1 C5 C8 94.36(11)
N6 Na1 C5 C8 -138.16(12)
N4 Na1 C5 C8 -50.18(12)
N1 Na1 C5 C8 -105.72(14)
N2 Na1 C5 C8 -130.11(12)
C19 Na1 C5 C8 15.55(12)
N3 Na1 C5 C8 -69.13(11)
C2 Na1 C5 C8 -148.25(19)
N5 Na1 C5 C8 -114.41(11)
C15 Na1 C5 C8 -30.42(11)
C38 Na1 C5 C8 117.46(12)
C4 Na1 C5 C8 -156.48(12)
O1 Na1 C5 C7 -164.5(2)
N6 Na1 C5 C7 -37.1(2)
N4 Na1 C5 C7 50.9(2)
N1 Na1 C5 C7 -4.62(19)
N2 Na1 C5 C7 -29.0(2)
C19 Na1 C5 C7 116.7(2)
N3 Na1 C5 C7 32.0(2)
C2 Na1 C5 C7 -47.1(2)
N5 Na1 C5 C7 -13.3(2)
C15 Na1 C5 C7 70.7(2)
C38 Na1 C5 C7 -141.4(2)
C4 Na1 C5 C7 -55.4(2)
N5 N6 C24 C25 0.2(2)
Na1 N6 C24 C25 -136.97(14)
N5 N6 C24 C31 179.11(16)
Na1 N6 C24 C31 41.9(2)
N5 N6 C24 Na1 137.2(2)
O1 Na1 C24 N6 129.26(16)
N4 Na1 C24 N6 -80.01(16)
N1 Na1 C24 N6 -4.69(17)
N2 Na1 C24 N6 6.58(16)
C19 Na1 C24 N6 -141.37(16)
N3 Na1 C24 N6 -55.99(15)
C2 Na1 C24 N6 22.13(18)
N5 Na1 C24 N6 -27.08(14)
C15 Na1 C24 N6 -94.67(16)
C38 Na1 C24 N6 108.90(16)
C4 Na1 C24 N6 29.37(16)
O1 Na1 C24 C25 -171.30(16)
N6 Na1 C24 C25 59.4(2)
N4 Na1 C24 C25 -20.58(17)
N1 Na1 C24 C25 54.74(19)
N2 Na1 C24 C25 66.01(17)
C19 Na1 C24 C25 -81.94(18)
N3 Na1 C24 C25 3.44(17)
C2 Na1 C24 C25 81.56(18)
N5 Na1 C24 C25 32.35(15)
C15 Na1 C24 C25 -35.24(18)
C38 Na1 C24 C25 168.34(17)
C4 Na1 C24 C25 88.80(17)
O1 Na1 C24 C31 -16.67(13)
N6 Na1 C24 C31 -145.9(2)
N4 Na1 C24 C31 134.06(11)
N1 Na1 C24 C31 -150.62(11)
N2 Na1 C24 C31 -139.35(11)
C19 Na1 C24 C31 72.70(12)
N3 Na1 C24 C31 158.08(11)
C2 Na1 C24 C31 -123.80(11)
N5 Na1 C24 C31 -173.01(14)
C15 Na1 C24 C31 119.40(11)
C38 Na1 C24 C31 -37.03(12)
C4 Na1 C24 C31 -116.56(11)
N2 C4 C9 C11 -30.6(2)
C3 C4 C9 C11 155.43(18)
Na1 C4 C9 C11 -85.25(16)
N2 C4 C9 C12 -151.78(17)
C3 C4 C9 C12 34.2(2)
Na1 C4 C9 C12 153.53(12)
N2 C4 C9 C10 89.9(2)
C3 C4 C9 C10 -84.1(2)
Na1 C4 C9 C10 35.23(18)
N2 C4 C9 Na1 54.69(15)
C3 C4 C9 Na1 -119.3(2)
Na1 C10 C9 C11 98.67(13)
Na1 C10 C9 C4 -24.31(13)
Na1 C10 C9 C12 -142.97(13)
O1 Na1 C9 C11 -162.37(11)
N6 Na1 C9 C11 -33.03(11)
N4 Na1 C9 C11 31.98(12)
N1 Na1 C9 C11 95.99(12)
N2 Na1 C9 C11 70.04(12)
C19 Na1 C9 C11 102.6(14)
N3 Na1 C9 C11 43.51(11)
C2 Na1 C9 C11 122.52(12)
N5 Na1 C9 C11 -6.97(11)
C15 Na1 C9 C11 45.98(13)
C38 Na1 C9 C11 -155.04(12)
C4 Na1 C9 C11 109.14(18)
O1 Na1 C9 C4 88.49(13)
N6 Na1 C9 C4 -142.18(14)
N4 Na1 C9 C4 -77.16(14)
N1 Na1 C9 C4 -13.15(13)
N2 Na1 C9 C4 -39.10(13)
C19 Na1 C9 C4 -6.6(15)
N3 Na1 C9 C4 -65.63(13)
C2 Na1 C9 C4 13.38(13)
N5 Na1 C9 C4 -116.11(14)
C15 Na1 C9 C4 -63.16(14)
C38 Na1 C9 C4 95.81(14)
O1 Na1 C9 C12 41.6(2)
N6 Na1 C9 C12 170.9(2)
N4 Na1 C9 C12 -124.0(2)
N1 Na1 C9 C12 -60.0(2)
N2 Na1 C9 C12 -86.0(2)
C19 Na1 C9 C12 -53.5(15)
N3 Na1 C9 C12 -112.5(2)
C2 Na1 C9 C12 -33.5(2)
N5 Na1 C9 C12 -163.0(2)
C15 Na1 C9 C12 -110.0(2)
C38 Na1 C9 C12 48.9(2)
C4 Na1 C9 C12 -46.9(2)
O1 Na1 C9 C10 -56.67(11)
N6 Na1 C9 C10 72.67(11)
N4 Na1 C9 C10 137.68(11)
N1 Na1 C9 C10 -158.30(12)
N2 Na1 C9 C10 175.75(14)
C19 Na1 C9 C10 -151.7(14)
N3 Na1 C9 C10 149.21(11)
C2 Na1 C9 C10 -131.77(12)
N5 Na1 C9 C10 98.74(11)
C15 Na1 C9 C10 151.69(11)
C38 Na1 C9 C10 -49.34(11)
C4 Na1 C9 C10 -145.15(19)
N6 C24 C31 C34 3.0(3)
C25 C24 C31 C34 -178.32(19)
Na1 C24 C31 C34 24.88(18)
N6 C24 C31 C33 -117.3(2)
C25 C24 C31 C33 61.4(3)
Na1 C24 C31 C33 -95.40(15)
N6 C24 C31 C32 124.0(2)
C25 C24 C31 C32 -57.3(3)
Na1 C24 C31 C32 145.92(14)
N6 C24 C31 Na1 -21.88(14)
C25 C24 C31 Na1 156.8(2)
O1 Na1 C31 C24 165.28(11)
N6 Na1 C31 C24 15.83(11)
N4 Na1 C31 C24 -46.17(11)
N1 Na1 C31 C24 42.52(14)
N2 Na1 C31 C24 44.22(12)
C19 Na1 C31 C24 -110.72(12)
N3 Na1 C31 C24 -23.39(12)
C2 Na1 C31 C24 81.44(13)
N5 Na1 C31 C24 4.95(10)
C15 Na1 C31 C24 -65.36(12)
C38 Na1 C31 C24 144.72(11)
C4 Na1 C31 C24 67.36(11)
O1 Na1 C31 C34 12.61(14)
N6 Na1 C31 C34 -136.85(16)
N4 Na1 C31 C34 161.15(14)
N1 Na1 C31 C34 -110.15(15)
N2 Na1 C31 C34 -108.46(14)
C19 Na1 C31 C34 96.60(14)
N3 Na1 C31 C34 -176.06(13)
C2 Na1 C31 C34 -71.24(16)
N5 Na1 C31 C34 -147.73(14)
C15 Na1 C31 C34 141.96(13)
C38 Na1 C31 C34 -7.96(14)
C4 Na1 C31 C34 -85.32(14)
O1 Na1 C31 C33 -90.70(12)
N6 Na1 C31 C33 119.85(14)
N4 Na1 C31 C33 57.85(13)
N1 Na1 C31 C33 146.54(12)
N2 Na1 C31 C33 148.24(12)
C19 Na1 C31 C33 -6.70(13)
N3 Na1 C31 C33 80.63(12)
C2 Na1 C31 C33 -174.54(11)
N5 Na1 C31 C33 108.97(12)
C15 Na1 C31 C33 38.66(13)
C38 Na1 C31 C33 -111.26(12)
C4 Na1 C31 C33 171.38(12)
O1 Na1 C31 C32 87.3(2)
N6 Na1 C31 C32 -62.2(2)
N4 Na1 C31 C32 -124.2(2)
N1 Na1 C31 C32 -35.5(3)
N2 Na1 C31 C32 -33.8(2)
C19 Na1 C31 C32 171.3(2)
N3 Na1 C31 C32 -101.4(2)
C2 Na1 C31 C32 3.4(3)
N5 Na1 C31 C32 -73.1(2)
C15 Na1 C31 C32 -143.4(2)
C38 Na1 C31 C32 66.7(2)
C4 Na1 C31 C32 -10.7(2)
N5 C26 C27 C29 -65.1(2)
C25 C26 C27 C29 116.3(2)
Na1 C26 C27 C29 -96.2(2)
N5 C26 C27 C30 57.9(2)
C25 C26 C27 C30 -120.7(2)
Na1 C26 C27 C30 26.8(3)
N5 C26 C27 C28 176.36(17)
C25 C26 C27 C28 -2.3(3)
Na1 C26 C27 C28 145.23(15)
N4 N3 C13 C14 1.6(2)
Al1 N3 C13 C14 167.86(16)
Na1 N3 C13 C14 51.2(2)
N4 N3 C13 C20 -177.27(16)
Al1 N3 C13 C20 -11.0(3)
Na1 N3 C13 C20 -127.62(16)
N4 N3 C13 Na1 -49.65(11)
Al1 N3 C13 Na1 116.6(2)
O1 Na1 C13 N3 -168.96(15)
N6 Na1 C13 N3 10.94(15)
N4 Na1 C13 N3 69.80(17)
N1 Na1 C13 N3 -97.23(15)
N2 Na1 C13 N3 -63.48(15)
C19 Na1 C13 N3 127.01(16)
C2 Na1 C13 N3 -107.34(15)
N5 Na1 C13 N3 4.26(14)
C15 Na1 C13 N3 112.14(17)
C38 Na1 C13 N3 -136.56(16)
C4 Na1 C13 N3 -69.41(15)
O1 Na1 C13 C14 59.24(13)
N6 Na1 C13 C14 -120.86(11)
N4 Na1 C13 C14 -62.00(13)
N1 Na1 C13 C14 130.96(12)
N2 Na1 C13 C14 164.72(12)
C19 Na1 C13 C14 -4.80(12)
N3 Na1 C13 C14 -131.8(2)
C2 Na1 C13 C14 120.85(11)
N5 Na1 C13 C14 -127.54(11)
C15 Na1 C13 C14 -19.67(11)
C38 Na1 C13 C14 91.64(14)
C4 Na1 C13 C14 158.79(11)
O1 Na1 C13 C20 -85.54(19)
N6 Na1 C13 C20 94.36(18)
N4 Na1 C13 C20 153.2(2)
N1 Na1 C13 C20 -13.81(17)
N2 Na1 C13 C20 19.94(17)
C19 Na1 C13 C20 -149.57(19)
N3 Na1 C13 C20 83.4(2)
C2 Na1 C13 C20 -23.92(18)
N5 Na1 C13 C20 87.68(18)
C15 Na1 C13 C20 -164.4(2)
C38 Na1 C13 C20 -53.1(2)
C4 Na1 C13 C20 14.01(18)
N3 C13 C20 C23 60.0(2)
C14 C13 C20 C23 -118.6(2)
Na1 C13 C20 C23 15.1(3)
N3 C13 C20 C21 178.86(17)
C14 C13 C20 C21 0.3(3)
Na1 C13 C20 C21 133.97(16)
N3 C13 C20 C22 -62.6(2)
C14 C13 C20 C22 118.8(2)
Na1 C13 C20 C22 -107.48(18)
N3 Al1 C1 Na1 -117.5(2)
N5 Al1 C1 Na1 119.9(2)
N2 Al1 C1 Na1 0.06(18)
O1 Na1 C1 Al1 -177.5(2)
N6 Na1 C1 Al1 -62.3(2)
N4 Na1 C1 Al1 33.2(2)
N1 Na1 C1 Al1 138.8(2)
N2 Na1 C1 Al1 -179.9(3)
C19 Na1 C1 Al1 40.4(2)
N3 Na1 C1 Al1 49.1(2)
C2 Na1 C1 Al1 153.5(2)
N5 Na1 C1 Al1 -47.4(2)
C15 Na1 C1 Al1 45.0(2)
C38 Na1 C1 Al1 -156.5(2)
C4 Na1 C1 Al1 -164.8(2)
N3 N4 C15 C14 0.2(2)
Na1 N4 C15 C14 -121.75(14)
N3 N4 C15 C16 -178.64(15)
Na1 N4 C15 C16 59.4(2)
N3 N4 C15 Na1 122.00(17)
O1 Na1 C15 N4 176.99(13)
N6 Na1 C15 N4 26.82(14)
N1 Na1 C15 N4 -79.79(14)
N2 Na1 C15 N4 -51.32(14)
C19 Na1 C15 N4 144.79(17)
N3 Na1 C15 N4 -33.96(12)
C2 Na1 C15 N4 -95.04(14)
N5 Na1 C15 N4 9.41(13)
C38 Na1 C15 N4 -179.02(14)
C4 Na1 C15 N4 -57.31(14)
O1 Na1 C15 C14 -103.21(16)
N6 Na1 C15 C14 106.63(16)
N4 Na1 C15 C14 79.80(19)
N1 Na1 C15 C14 0.01(16)
N2 Na1 C15 C14 28.48(16)
C19 Na1 C15 C14 -135.41(19)
N3 Na1 C15 C14 45.84(14)
C2 Na1 C15 C14 -15.23(16)
N5 Na1 C15 C14 89.21(16)
C38 Na1 C15 C14 -99.22(18)
C4 Na1 C15 C14 22.49(17)
O1 Na1 C15 C16 45.49(13)
N6 Na1 C15 C16 -104.68(11)
N4 Na1 C15 C16 -131.50(19)
N1 Na1 C15 C16 148.71(11)
N2 Na1 C15 C16 177.18(11)
C19 Na1 C15 C16 13.29(11)
N3 Na1 C15 C16 -165.46(14)
C2 Na1 C15 C16 133.46(11)
N5 Na1 C15 C16 -122.09(11)
C38 Na1 C15 C16 49.48(15)
C4 Na1 C15 C16 171.19(10)
N3 C13 C14 C15 -1.4(2)
C20 C13 C14 C15 177.42(17)
Na1 C13 C14 C15 25.88(13)
N3 C13 C14 Na1 -27.25(12)
C20 C13 C14 Na1 151.54(19)
N4 C15 C14 C13 0.7(2)
C16 C15 C14 C13 179.44(18)
Na1 C15 C14 C13 -42.8(2)
N4 C15 C14 Na1 43.52(11)
C16 C15 C14 Na1 -137.7(3)
O1 Na1 C14 C13 -134.55(11)
N6 Na1 C14 C13 61.52(12)
N4 Na1 C14 C13 75.75(15)
N1 Na1 C14 C13 -42.23(11)
N2 Na1 C14 C13 -14.23(11)
C19 Na1 C14 C13 174.48(14)
N3 Na1 C14 C13 21.68(10)
C2 Na1 C14 C13 -57.10(11)
N5 Na1 C14 C13 48.96(11)
C15 Na1 C14 C13 137.8(2)
C38 Na1 C14 C13 -118.40(13)
C4 Na1 C14 C13 -22.39(12)
O1 Na1 C14 C15 87.68(16)
N6 Na1 C14 C15 -76.24(16)
N4 Na1 C14 C15 -62.02(17)
N1 Na1 C14 C15 -179.99(17)
N2 Na1 C14 C15 -151.99(16)
C19 Na1 C14 C15 36.72(16)
N3 Na1 C14 C15 -116.08(18)
C2 Na1 C14 C15 165.14(16)
N5 Na1 C14 C15 -88.80(16)
C38 Na1 C14 C15 103.83(17)
C4 Na1 C14 C15 -160.16(15)
C38 O1 C35 C36 -6.9(2)
Na1 O1 C35 C36 178.60(16)
C38 O1 C35 Na1 174.5(2)
N6 Na1 C35 O1 -66.18(19)
N4 Na1 C35 O1 172.88(16)
N1 Na1 C35 O1 79.43(17)
N2 Na1 C35 O1 51.66(18)
C19 Na1 C35 O1 -168.12(18)
N3 Na1 C35 O1 143.55(15)
C2 Na1 C35 O1 67.03(16)
N5 Na1 C35 O1 -74.2(2)
C15 Na1 C35 O1 169.78(16)
C38 Na1 C35 O1 -3.47(15)
C4 Na1 C35 O1 34.08(17)
O1 Na1 C35 C36 -2.0(2)
N6 Na1 C35 C36 -68.2(3)
N4 Na1 C35 C36 170.9(2)
N1 Na1 C35 C36 77.5(3)
N2 Na1 C35 C36 49.7(3)
C19 Na1 C35 C36 -170.1(3)
N3 Na1 C35 C36 141.6(2)
C2 Na1 C35 C36 65.1(3)
N5 Na1 C35 C36 -76.2(3)
C15 Na1 C35 C36 167.8(2)
C38 Na1 C35 C36 -5.4(2)
C4 Na1 C35 C36 32.1(3)
C4 C9 C11 Na1 44.32(11)
C12 C9 C11 Na1 165.65(16)
C10 C9 C11 Na1 -76.23(13)
O1 Na1 C11 C9 19.17(12)
N6 Na1 C11 C9 140.36(13)
N4 Na1 C11 C9 -150.90(11)
N1 Na1 C11 C9 -74.64(11)
N2 Na1 C11 C9 -82.34(13)
C19 Na1 C11 C9 -172.6(2)
N3 Na1 C11 C9 -135.76(11)
C2 Na1 C11 C9 -50.01(11)
N5 Na1 C11 C9 171.46(13)
C15 Na1 C11 C9 -142.69(11)
C38 Na1 C11 C9 24.16(12)
C4 Na1 C11 C9 -37.37(11)
N5 C26 C25 C24 -0.6(2)
C27 C26 C25 C24 178.18(17)
Na1 C26 C25 C24 17.20(14)
N5 C26 C25 Na1 -17.83(11)
C27 C26 C25 Na1 160.98(19)
N6 C24 C25 C26 0.2(2)
C31 C24 C25 C26 -178.60(18)
Na1 C24 C25 C26 -30.4(2)
N6 C24 C25 Na1 30.59(11)
C31 C24 C25 Na1 -148.2(3)
O1 Na1 C25 C26 160.23(11)
N6 Na1 C25 C26 75.03(18)
N4 Na1 C25 C26 -51.76(11)
N1 Na1 C25 C26 18.49(13)
N2 Na1 C25 C26 35.64(11)
C19 Na1 C25 C26 -109.23(12)
N3 Na1 C25 C26 -26.46(11)
C2 Na1 C25 C26 39.22(13)
N5 Na1 C25 C26 15.37(10)
C15 Na1 C25 C26 -64.94(11)
C38 Na1 C25 C26 137.10(11)
C4 Na1 C25 C26 57.48(12)
O1 Na1 C25 C24 10.24(19)
N6 Na1 C25 C24 -75.0(2)
N4 Na1 C25 C24 158.26(18)
N1 Na1 C25 C24 -131.49(17)
N2 Na1 C25 C24 -114.35(18)
C19 Na1 C25 C24 100.78(18)
N3 Na1 C25 C24 -176.44(18)
C2 Na1 C25 C24 -110.76(18)
N5 Na1 C25 C24 -134.6(2)
C15 Na1 C25 C24 145.07(18)
C38 Na1 C25 C24 -12.89(18)
C4 Na1 C25 C24 -92.51(17)
C35 O1 C38 C37 -17.9(2)
Na1 O1 C38 C37 157.21(14)
C35 O1 C38 Na1 -175.1(2)
N6 Na1 C38 O1 143.66(14)
N4 Na1 C38 O1 -10.4(3)
N1 Na1 C38 O1 -104.00(14)
N2 Na1 C38 O1 -136.48(14)
C19 Na1 C38 O1 17.34(15)
N3 Na1 C38 O1 -99.89(19)
C2 Na1 C38 O1 -100.95(14)
N5 Na1 C38 O1 160.18(13)
C15 Na1 C38 O1 -8.78(19)
C4 Na1 C38 O1 -141.72(15)
O1 Na1 C38 C37 -34.3(2)
N6 Na1 C38 C37 109.3(2)
N4 Na1 C38 C37 -44.7(4)
N1 Na1 C38 C37 -138.3(2)
N2 Na1 C38 C37 -170.8(2)
C19 Na1 C38 C37 -17.0(2)
N3 Na1 C38 C37 -134.2(2)
C2 Na1 C38 C37 -135.3(2)
N5 Na1 C38 C37 125.9(2)
C15 Na1 C38 C37 -43.1(3)
C4 Na1 C38 C37 -176.0(2)
O1 Na1 C17 C16 125.3(2)
N6 Na1 C17 C16 -15.4(2)
N4 Na1 C17 C16 -60.2(2)
N1 Na1 C17 C16 -129.1(2)
N2 Na1 C17 C16 -104.7(2)
C19 Na1 C17 C16 85.1(3)
N3 Na1 C17 C16 -79.2(2)
C2 Na1 C17 C16 -150.5(2)
N5 Na1 C17 C16 -38.1(2)
C15 Na1 C17 C16 -71.8(2)
C38 Na1 C17 C16 124.0(2)
C4 Na1 C17 C16 -121.1(2)
C2 C5 C6 Na1 44.48(11)
C8 C5 C6 Na1 -77.34(13)
C7 C5 C6 Na1 163.25(17)
O1 Na1 C6 C5 166.16(13)
N6 Na1 C6 C5 -85.26(14)
N4 Na1 C6 C5 26.58(13)
N1 Na1 C6 C5 -22.31(11)
N2 Na1 C6 C5 -49.64(12)
C19 Na1 C6 C5 93.44(12)
N3 Na1 C6 C5 4.89(12)
C2 Na1 C6 C5 -39.15(12)
N5 Na1 C6 C5 -50.96(13)
C15 Na1 C6 C5 45.95(12)
C38 Na1 C6 C5 -166.81(13)
C4 Na1 C6 C5 -72.27(12)
C2 C5 C8 Na1 -22.62(13)
C6 C5 C8 Na1 98.76(13)
C7 C5 C8 Na1 -141.82(13)
O1 Na1 C8 C5 -79.18(11)
N6 Na1 C8 C5 65.83(16)
N4 Na1 C8 C5 131.16(11)
N1 Na1 C8 C5 49.88(11)
N2 Na1 C8 C5 43.43(11)
C19 Na1 C8 C5 -164.66(12)
N3 Na1 C8 C5 108.01(11)
C2 Na1 C8 C5 15.70(10)
N5 Na1 C8 C5 80.19(12)
C15 Na1 C8 C5 148.58(12)
C38 Na1 C8 C5 -58.91(11)
C4 Na1 C8 C5 20.29(11)
O1 Na1 C18 C16 -72.52(13)
N6 Na1 C18 C16 156.99(13)
N4 Na1 C18 C16 77.75(13)
N1 Na1 C18 C16 49.47(14)
N2 Na1 C18 C16 86.85(13)
C19 Na1 C18 C16 -46.14(14)
N3 Na1 C18 C16 77.27(12)
C2 Na1 C18 C16 29.06(15)
N5 Na1 C18 C16 133.50(13)
C15 Na1 C18 C16 45.08(12)
C38 Na1 C18 C16 -87.45(14)
C4 Na1 C18 C16 93.86(15)
C24 C31 C33 Na1 63.10(12)
C34 C31 C33 Na1 -59.95(13)
C32 C31 C33 Na1 -178.83(18)
O1 Na1 C33 C31 91.44(12)
N6 Na1 C33 C31 -44.54(12)
N4 Na1 C33 C31 -123.16(12)
N1 Na1 C33 C31 -57.98(19)
N2 Na1 C33 C31 -37.98(14)
C19 Na1 C33 C31 173.13(13)
N3 Na1 C33 C31 -105.47(12)
C2 Na1 C33 C31 10.9(2)
N5 Na1 C33 C31 -62.62(12)
C15 Na1 C33 C31 -143.55(12)
C38 Na1 C33 C31 69.22(12)
C4 Na1 C33 C31 -10.08(14)
C24 C31 C32 Na1 -63.8(2)
C34 C31 C32 Na1 59.5(2)
C33 C31 C32 Na1 177.9(3)
O1 Na1 C32 C31 -93.7(2)
N6 Na1 C32 C31 106.5(3)
N4 Na1 C32 C31 57.3(2)
N1 Na1 C32 C31 150.3(2)
N2 Na1 C32 C31 147.8(2)
C19 Na1 C32 C31 -9.0(2)
N3 Na1 C32 C31 82.0(2)
C2 Na1 C32 C31 -177.2(2)
N5 Na1 C32 C31 101.8(2)
C15 Na1 C32 C31 38.9(2)
C38 Na1 C32 C31 -112.7(2)
C4 Na1 C32 C31 169.7(2)
O1 C38 C37 C36 34.8(2)
Na1 C38 C37 C36 55.4(3)
O1 C38 C37 Na1 -20.62(12)
O1 Na1 C37 C38 115.6(3)
N6 Na1 C37 C38 -75.9(2)
N4 Na1 C37 C38 157.0(2)
N1 Na1 C37 C38 43.7(2)
N2 Na1 C37 C38 9.8(2)
C19 Na1 C37 C38 163.6(2)
N3 Na1 C37 C38 80.2(3)
C2 Na1 C37 C38 43.3(2)
N5 Na1 C37 C38 -64.6(2)
C15 Na1 C37 C38 146.7(2)
C4 Na1 C37 C38 3.9(2)
O1 Na1 C37 C36 -10.2(2)
N6 Na1 C37 C36 158.37(15)
N4 Na1 C37 C36 31.2(2)
N1 Na1 C37 C36 -82.03(16)
N2 Na1 C37 C36 -115.93(15)
C19 Na1 C37 C36 37.81(16)
N3 Na1 C37 C36 -45.6(3)
C2 Na1 C37 C36 -82.47(15)
N5 Na1 C37 C36 169.64(14)
C15 Na1 C37 C36 20.93(18)
C38 Na1 C37 C36 -125.7(3)
C4 Na1 C37 C36 -121.87(15)
C24 C31 C34 Na1 -25.71(18)
C33 C31 C34 Na1 94.77(14)
C32 C31 C34 Na1 -146.28(14)
O1 Na1 C34 C31 -166.98(14)
N6 Na1 C34 C31 30.66(12)
N4 Na1 C34 C31 -21.63(16)
N1 Na1 C34 C31 101.94(15)
N2 Na1 C34 C31 81.48(14)
C19 Na1 C34 C31 -85.88(14)
N3 Na1 C34 C31 5.02(17)
C2 Na1 C34 C31 130.80(12)
N5 Na1 C34 C31 28.24(13)
C15 Na1 C34 C31 -45.73(15)
C38 Na1 C34 C31 171.27(15)
C4 Na1 C34 C31 100.29(13)
O1 Na1 C19 C16 -167.35(16)
N6 Na1 C19 C16 62.82(17)
N4 Na1 C19 C16 -0.41(13)
N1 Na1 C19 C16 -65.59(17)
N2 Na1 C19 C16 -41.2(2)
N3 Na1 C19 C16 -12.84(15)
C2 Na1 C19 C16 -91.51(16)
N5 Na1 C19 C16 36.53(17)
C15 Na1 C19 C16 -13.63(12)
C38 Na1 C19 C16 -173.84(14)
C4 Na1 C19 C16 -77.9(2)
O1 C35 C36 C37 28.6(3)
Na1 C35 C36 C37 29.6(3)
O1 C35 C36 Na1 -1.06(12)
C38 C37 C36 C35 -38.4(2)
Na1 C37 C36 C35 -14.91(17)
C38 C37 C36 Na1 -23.47(13)
O1 Na1 C36 C35 173.9(7)
N6 Na1 C36 C35 123.5(2)
N4 Na1 C36 C35 -11.2(3)
N1 Na1 C36 C35 -106.2(3)
N2 Na1 C36 C35 -136.7(2)
C19 Na1 C36 C35 9.2(2)
N3 Na1 C36 C35 -50.9(3)
C2 Na1 C36 C35 -114.1(3)
N5 Na1 C36 C35 133.2(2)
C15 Na1 C36 C35 -13.4(3)
C38 Na1 C36 C35 172.4(3)
C4 Na1 C36 C35 -149.8(2)
O1 Na1 C36 C37 23.5(5)
N6 Na1 C36 C37 -26.87(18)
N4 Na1 C36 C37 -161.57(14)
N1 Na1 C36 C37 103.47(15)
N2 Na1 C36 C37 72.90(16)
C19 Na1 C36 C37 -141.18(16)
N3 Na1 C36 C37 158.77(13)
C2 Na1 C36 C37 95.58(15)
N5 Na1 C36 C37 -17.2(2)
C15 Na1 C36 C37 -163.72(14)
C38 Na1 C36 C37 22.06(14)
C4 Na1 C36 C37 59.80(16)
Na1 C17 C16 C15 68.37(19)
Na1 C17 C16 C18 -170.6(3)
Na1 C17 C16 C19 -52.10(19)
N4 C15 C16 C17 -175.02(17)
C14 C15 C16 C17 6.3(3)
Na1 C15 C16 C17 -140.54(14)
N4 C15 C16 C18 64.2(2)
C14 C15 C16 C18 -114.5(2)
Na1 C15 C16 C18 98.66(15)
N4 C15 C16 C19 -55.2(2)
C14 C15 C16 C19 126.1(2)
Na1 C15 C16 C19 -20.73(17)
N4 C15 C16 Na1 -34.48(13)
C14 C15 C16 Na1 146.9(2)
Na1 C18 C16 C17 174.16(19)
Na1 C18 C16 C15 -64.64(12)
Na1 C18 C16 C19 55.53(13)
Na1 C19 C16 C17 143.60(14)
Na1 C19 C16 C15 22.92(19)
Na1 C19 C16 C18 -97.26(16)
O1 Na1 C16 C17 -56.8(2)
N6 Na1 C16 C17 165.5(2)
N4 Na1 C16 C17 109.6(2)
N1 Na1 C16 C17 52.8(2)
N2 Na1 C16 C17 82.0(2)
C19 Na1 C16 C17 -69.9(2)
N3 Na1 C16 C17 95.7(2)
C2 Na1 C16 C17 31.9(2)
N5 Na1 C16 C17 143.0(2)
C15 Na1 C16 C17 85.4(2)
C38 Na1 C16 C17 -62.3(2)
C4 Na1 C16 C17 72.0(2)
O1 Na1 C16 C15 -142.16(11)
N6 Na1 C16 C15 80.13(11)
N4 Na1 C16 C15 24.17(10)
N1 Na1 C16 C15 -32.60(11)
N2 Na1 C16 C15 -3.36(13)
C19 Na1 C16 C15 -155.3(2)
N3 Na1 C16 C15 10.34(10)
C2 Na1 C16 C15 -53.50(12)
N5 Na1 C16 C15 57.60(11)
C38 Na1 C16 C15 -147.71(11)
C4 Na1 C16 C15 -13.38(15)
O1 Na1 C16 C18 114.01(13)
N6 Na1 C16 C18 -23.70(13)
N4 Na1 C16 C18 -79.66(13)
N1 Na1 C16 C18 -136.43(12)
N2 Na1 C16 C18 -107.20(13)
C19 Na1 C16 C18 100.9(2)
N3 Na1 C16 C18 -93.49(13)
C2 Na1 C16 C18 -157.33(12)
N5 Na1 C16 C18 -46.24(13)
C15 Na1 C16 C18 -103.83(17)
C38 Na1 C16 C18 108.46(13)
C4 Na1 C16 C18 -117.22(13)
O1 Na1 C16 C19 13.10(17)
N6 Na1 C16 C19 -124.61(16)
N4 Na1 C16 C19 179.44(18)
N1 Na1 C16 C19 122.67(16)
N2 Na1 C16 C19 151.90(16)
N3 Na1 C16 C19 165.61(17)
C2 Na1 C16 C19 101.76(16)
N5 Na1 C16 C19 -147.14(16)
C15 Na1 C16 C19 155.3(2)
C38 Na1 C16 C19 7.56(18)
C4 Na1 C16 C19 141.88(16)
